data_7009807
loop_
_publ_author_name
'Biradha, Kumar'
'Mondal, Arunendu'
'Moulton, Brian'
'Zaworotko, Michael J.'

_publ_section_title
;
 Coexisting covalent and non-covalent planar networks in the crystal
 structures of {[M(bipy)2(NO3)2]&#x00B7;arene}n (M&#x2005;=&#x2005;Ni,
 1; Co, 2; arene&#x2005;=&#x2005;chlorobenzene, o-dichlorobenzene,
 benzene, nitrobenzene, toluene or anisole)&#x200A;&#x2020;
;
_journal_issue 21
_journal_name_full 'Journal of the Chemical Society, Dalton Transactions'
_journal_page_first 3837
_journal_paper_doi 10.1039/b003733h
_journal_year 2000
_chemical_formula_sum 'C41 H40 Co N6 O9'
_chemical_formula_weight 819.72
_chemical_name_common 2-3PhOMe
_chemical_name_systematic
; 
 ? 
;
_space_group_IT_number 33
_symmetry_space_group_name_Hall 'P 2c -2n'
_symmetry_space_group_name_H-M 'P n a 21'
_atom_sites_solution_hydrogens geom
_atom_sites_solution_primary direct
_atom_sites_solution_secondary difmap
_audit_creation_method SHELXL
_cell_angle_alpha 90.00
_cell_angle_beta 90.00
_cell_angle_gamma 90.00
_cell_formula_units_Z 4
_cell_length_a 22.8114(11)
_cell_length_b 15.4407(7)
_cell_length_c 11.4207(5)
_cell_measurement_temperature 293(2)
_cell_volume 4022.6(3)
_computing_structure_refinement 'SHELXL-93 (Sheldrick, 1993)'
_computing_structure_solution 'SHELXS-86 (Sheldrick, 1990)'
_diffrn_ambient_temperature 293(2)
_diffrn_radiation_monochromator graphite
_diffrn_radiation_source 'fine-focus sealed tube'
_diffrn_radiation_type MoK\a
_diffrn_radiation_wavelength 0.71073
_diffrn_reflns_av_R_equivalents 0.0315
_diffrn_reflns_av_sigmaI/netI 0.0341
_diffrn_reflns_limit_h_max 29
_diffrn_reflns_limit_h_min -28
_diffrn_reflns_limit_k_max 20
_diffrn_reflns_limit_k_min -16
_diffrn_reflns_limit_l_max 8
_diffrn_reflns_limit_l_min -15
_diffrn_reflns_number 25154
_diffrn_reflns_theta_max 27.99
_diffrn_reflns_theta_min 1.59
_exptl_absorpt_coefficient_mu 0.489
_exptl_crystal_density_diffrn 1.354
_exptl_crystal_F_000 1708
_refine_diff_density_max 0.387
_refine_diff_density_min -0.359
_refine_diff_density_rms 0.067
_refine_ls_abs_structure_details 'Flack H D (1983), Acta Cryst. A39, 876-881'
_refine_ls_abs_structure_Flack 0.37(2)
_refine_ls_extinction_method none
_refine_ls_goodness_of_fit_all 1.134
_refine_ls_goodness_of_fit_obs 1.205
_refine_ls_matrix_type full
_refine_ls_number_parameters 517
_refine_ls_number_reflns 7759
_refine_ls_number_restraints 1
_refine_ls_restrained_S_all 1.134
_refine_ls_restrained_S_obs 1.205
_refine_ls_R_factor_all 0.0689
_refine_ls_R_factor_obs 0.0502
_refine_ls_shift/esd_max 0.339
_refine_ls_shift/esd_mean 0.027
_refine_ls_structure_factor_coef Fsqd
_refine_ls_weighting_details 'w=1/[\s^2^(Fo^2^)+(0.1000P)^2^+0.0000P] where P=(Fo^2^+2Fc^2^)/3'
_refine_ls_weighting_scheme calc
_refine_ls_wR_factor_all 0.1609
_refine_ls_wR_factor_obs 0.1501
_reflns_number_observed 6067
_reflns_number_total 7759
_reflns_observed_criterion >2sigma(I)
_cod_data_source_file b003733h.txt
_cod_data_source_block 2-3PhOMe
_cod_depositor_comments
;
The following automatic conversions were performed:

'_refine_ls_weighting_scheme' value 'calc
w=1/[\s^2^(Fo^2^)+(0.1000P)^2^+0.0000P] where P=(Fo^2^+2Fc^2^)/3' was
changed to 'calc'. New tag '_refine_ls_weighting_details' was
created. The value of the new tag was set to
'w=1/[\s^2^(Fo^2^)+(0.1000P)^2^+0.0000P] where P=(Fo^2^+2Fc^2^)/3'.

Automatic conversion script
Id: cif_fix_values 3143 2015-03-26 13:38:13Z robertas 
;
_cod_database_code 7009807

loop_
_symmetry_equiv_pos_as_xyz
'x, y, z'
'-x, -y, z+1/2'
'x+1/2, -y+1/2, z'
'-x+1/2, y+1/2, z+1/2'

loop_
_atom_site_aniso_label
_atom_site_aniso_U_11
_atom_site_aniso_U_22
_atom_site_aniso_U_33
_atom_site_aniso_U_23
_atom_site_aniso_U_13
_atom_site_aniso_U_12
Co1 0.0141(2) 0.0273(2) 0.0133(2) -0.0002(2) 0.0007(3) -0.0001(2)
O1 0.0270(11) 0.0282(10) 0.0287(14) 0.001(2) -0.0026(14) 0.0032(8)
O2 0.112(3) 0.068(2) 0.069(3) 0.040(2) 0.034(3) 0.045(2)
O3 0.048(2) 0.079(2) 0.055(3) 0.009(2) 0.016(2) 0.034(2)
O4 0.0265(11) 0.0289(10) 0.0255(13) 0.007(2) -0.0030(14) -0.0006(8)
O5 0.111(3) 0.088(3) 0.052(3) 0.020(2) -0.040(2) -0.066(3)
O6 0.103(3) 0.063(2) 0.040(2) 0.001(2) 0.014(2) -0.036(2)
O31 0.080(3) 0.138(4) 0.095(4) -0.029(3) 0.010(3) 0.003(3)
O41 0.072(3) 0.098(3) 0.096(4) -0.017(3) -0.023(3) 0.008(2)
O51 0.071(3) 0.077(3) 0.068(3) 0.012(2) -0.004(2) -0.012(2)
N1 0.038(2) 0.0284(14) 0.030(2) 0.001(2) 0.000(2) 0.0068(12)
N2 0.047(2) 0.0302(15) 0.032(3) 0.0067(14) -0.007(2) -0.0109(14)
N11 0.019(2) 0.031(2) 0.014(3) -0.0003(12) 0.0032(14) 0.0011(10)
N12 0.020(2) 0.027(2) 0.019(3) 0.0004(12) 0.0038(15) 0.0002(10)
N21 0.0155(10) 0.0301(11) 0.0207(12) -0.0024(11) 0.000(3) -0.0012(11)
N22 0.0164(10) 0.0366(13) 0.0189(14) 0.0007(13) -0.002(3) -0.0012(10)
C11 0.041(2) 0.036(2) 0.013(2) 0.005(2) 0.003(2) 0.010(2)
C12 0.054(3) 0.032(2) 0.021(2) 0.001(2) 0.010(2) 0.014(2)
C13 0.044(3) 0.027(3) 0.015(3) -0.0010(14) 0.003(2) -0.0055(15)
C14 0.036(2) 0.026(2) 0.018(2) -0.0002(14) -0.004(2) 0.0070(14)
C15 0.034(2) 0.029(2) 0.018(2) -0.0036(14) -0.002(2) 0.0049(14)
C16 0.022(2) 0.028(3) 0.018(3) 0.0030(14) 0.002(2) -0.0023(13)
C17 0.042(2) 0.031(2) 0.023(2) 0.002(2) 0.004(2) -0.005(2)
C18 0.047(2) 0.027(2) 0.020(2) -0.003(2) -0.004(2) -0.0052(15)
C19 0.037(2) 0.026(2) 0.023(2) 0.0023(15) -0.004(2) -0.0057(14)
C110 0.033(2) 0.028(2) 0.023(2) -0.0014(15) 0.006(2) -0.0053(14)
C21 0.014(2) 0.037(2) 0.029(2) -0.012(2) 0.001(2) 0.0000(14)
C22 0.018(2) 0.045(2) 0.030(2) -0.018(2) 0.003(2) 0.003(2)
C23 0.0138(12) 0.0279(14) 0.027(2) 0.000(2) -0.001(3) -0.0024(12)
C24 0.019(2) 0.027(2) 0.032(2) -0.012(2) 0.001(2) -0.0031(13)
C25 0.025(2) 0.027(2) 0.027(2) -0.008(2) 0.002(2) 0.0012(14)
C26 0.018(2) 0.045(2) 0.028(2) 0.012(2) 0.002(2) -0.0032(15)
C27 0.016(2) 0.044(2) 0.027(2) 0.014(2) 0.001(2) -0.0010(14)
C28 0.0144(11) 0.0278(14) 0.030(2) 0.005(2) 0.001(3) -0.0029(11)
C29 0.021(2) 0.040(2) 0.028(2) 0.009(2) 0.006(2) -0.0023(15)
C210 0.016(2) 0.043(2) 0.027(2) 0.012(2) 0.000(2) -0.0003(14)
C31 0.059(4) 0.130(6) 0.074(5) -0.037(5) -0.019(4) 0.028(4)
C32 0.068(4) 0.115(5) 0.086(6) -0.056(5) -0.006(3) 0.006(3)
C33 0.085(5) 0.104(5) 0.076(5) -0.018(4) 0.004(4) -0.005(4)
C34 0.055(3) 0.085(4) 0.117(7) -0.043(4) -0.005(5) -0.002(3)
C35 0.092(4) 0.054(3) 0.081(5) -0.005(3) 0.000(4) -0.005(3)
C36 0.095(5) 0.078(4) 0.048(4) -0.015(3) 0.002(3) 0.005(3)
C37 0.087(5) 0.161(8) 0.115(8) -0.037(6) -0.039(5) -0.036(5)
C41 0.077(4) 0.056(3) 0.057(4) -0.029(3) -0.007(3) 0.011(3)
C42 0.094(5) 0.098(5) 0.055(4) -0.014(4) -0.003(4) 0.021(4)
C43 0.112(6) 0.112(6) 0.077(5) -0.029(5) -0.006(5) 0.021(5)
C44 0.080(5) 0.115(6) 0.092(6) -0.062(5) -0.010(4) 0.020(4)
C45 0.094(5) 0.089(5) 0.070(5) -0.029(4) -0.026(4) 0.025(4)
C46 0.092(5) 0.067(3) 0.073(5) -0.017(3) -0.023(4) 0.018(3)
C47 0.116(6) 0.102(5) 0.090(6) -0.024(5) -0.041(5) 0.036(4)
C51 0.082(4) 0.039(2) 0.053(4) -0.006(3) 0.000(3) -0.015(3)
C52 0.086(4) 0.058(3) 0.045(4) 0.009(3) -0.019(3) -0.023(3)
C53 0.077(4) 0.071(4) 0.050(4) 0.010(3) -0.006(3) -0.025(3)
C54 0.067(4) 0.053(3) 0.078(5) 0.002(3) -0.011(3) -0.012(3)
C55 0.078(4) 0.055(3) 0.070(4) 0.017(3) -0.018(3) -0.003(3)
C56 0.095(5) 0.053(3) 0.052(4) 0.013(3) 0.010(3) 0.002(3)
C57 0.080(4) 0.072(4) 0.093(6) -0.005(4) -0.031(4) -0.009(3)

loop_
_atom_site_label
_atom_site_type_symbol
_atom_site_fract_x
_atom_site_fract_y
_atom_site_fract_z
_atom_site_U_iso_or_equiv
_atom_site_thermal_displace_type
_atom_site_occupancy
_atom_site_calc_flag
_atom_site_refinement_flags
_atom_site_disorder_group
Co1 Co 0.038345(14) 0.74617(3) 0.62754(7) 0.01820(12) Uani 1 d . .
O1 O 0.04585(10) 0.88116(13) 0.6268(4) 0.0280(5) Uani 1 d . .
O2 O 0.0131(2) 0.9898(3) 0.5282(4) 0.0832(15) Uani 1 d . .
O3 O -0.03160(14) 0.9501(2) 0.6840(4) 0.0609(11) Uani 1 d . .
O4 O 0.04661(10) 0.61092(13) 0.6264(3) 0.0270(5) Uani 1 d . .
O5 O -0.0223(2) 0.5236(3) 0.5730(4) 0.0839(15) Uani 1 d . .
O6 O -0.0044(2) 0.5371(2) 0.7525(4) 0.0686(11) Uani 1 d . .
O31 O 0.3704(2) 0.8168(4) 0.0019(5) 0.104(2) Uani 1 d . .
O41 O 0.2122(2) 0.4996(3) 0.3642(6) 0.089(2) Uani 1 d . .
O51 O 0.3279(2) 1.0046(3) 0.3370(4) 0.0723(12) Uani 1 d . .
N1 N 0.00828(14) 0.9424(2) 0.6139(4) 0.0321(8) Uani 1 d . .
N2 N 0.0062(2) 0.5551(2) 0.6502(4) 0.0362(9) Uani 1 d . .
N11 N 0.03993(14) 0.7469(2) 0.8152(4) 0.0216(10) Uani 1 d . .
N12 N 0.04041(14) 0.7444(2) 0.4359(4) 0.0218(10) Uani 1 d . .
N21 N 0.13241(10) 0.7485(2) 0.6251(5) 0.0221(5) Uani 1 d . .
N22 N -0.05569(11) 0.7445(2) 0.6219(5) 0.0240(5) Uani 1 d . .
C11 C 0.0163(2) 0.8106(2) 0.8775(4) 0.0301(8) Uani 1 d . .
H11 H -0.0010(2) 0.8564(2) 0.8375(4) 0.036 Uiso 1 calc R .
C12 C 0.0161(2) 0.8127(3) 0.9984(4) 0.0357(10) Uani 1 d . .
H12 H -0.0008(2) 0.8591(3) 1.0380(4) 0.043 Uiso 1 calc R .
C13 C 0.0410(2) 0.7454(2) 1.0595(6) 0.0285(14) Uani 1 d . .
C14 C 0.0661(2) 0.6785(2) 0.9965(4) 0.0266(8) Uani 1 d . .
H14 H 0.0830(2) 0.6316(2) 1.0349(4) 0.032 Uiso 1 calc R .
C15 C 0.0655(2) 0.6823(2) 0.8765(4) 0.0267(8) Uani 1 d . .
H15 H 0.0837(2) 0.6379(2) 0.8351(4) 0.032 Uiso 1 calc R .
C16 C 0.0423(2) 0.7455(2) 1.1891(5) 0.0225(12) Uani 1 d . .
C17 C 0.0518(2) 0.8208(2) 1.2542(4) 0.0320(9) Uani 1 d . .
H17 H 0.0576(2) 0.8735(2) 1.2163(4) 0.038 Uiso 1 calc R .
C18 C 0.0310(2) 0.6698(2) 1.2537(4) 0.0311(9) Uani 1 d . .
H18 H 0.0242(2) 0.6178(2) 1.2148(4) 0.037 Uiso 1 calc R .
C19 C 0.0300(2) 0.6722(2) 0.3731(4) 0.0282(9) Uani 1 d . .
H19 H 0.0216(2) 0.6213(2) 0.4133(4) 0.034 Uiso 1 calc R .
C110 C 0.0526(2) 0.8168(2) 0.3751(4) 0.0282(8) Uani 1 d . .
H110 H 0.0622(2) 0.8667(2) 0.4166(4) 0.034 Uiso 1 calc R .
C21 C 0.16339(14) 0.6960(2) 0.5568(4) 0.0268(9) Uani 1 d . .
H21 H 0.14331(14) 0.6562(2) 0.5107(4) 0.032 Uiso 1 calc R .
C22 C 0.2244(2) 0.6974(3) 0.5508(4) 0.0310(9) Uani 1 d . .
H22 H 0.2440(2) 0.6605(3) 0.4998(4) 0.037 Uiso 1 calc R .
C23 C 0.25550(12) 0.7540(2) 0.6211(6) 0.0229(6) Uani 1 d . .
C24 C 0.2230(2) 0.8076(2) 0.6939(4) 0.0261(9) Uani 1 d . .
H24 H 0.2421(2) 0.8466(2) 0.7428(4) 0.031 Uiso 1 calc R .
C25 C 0.1623(2) 0.8036(2) 0.6943(4) 0.0263(8) Uani 1 d . .
H25 H 0.1415(2) 0.8401(2) 0.7441(4) 0.032 Uiso 1 calc R .
C26 C -0.08636(15) 0.7823(3) 0.5381(4) 0.0300(9) Uani 1 d . .
H26 H -0.06566(15) 0.8103(3) 0.4790(4) 0.036 Uiso 1 calc R .
C27 C -0.14681(14) 0.7835(3) 0.5316(4) 0.0289(8) Uani 1 d . .
H27 H -0.16573(14) 0.8097(3) 0.4688(4) 0.035 Uiso 1 calc R .
C28 C -0.17926(12) 0.7440(2) 0.6222(6) 0.0242(7) Uani 1 d . .
C29 C -0.1480(2) 0.7054(2) 0.7102(4) 0.0300(9) Uani 1 d . .
H29 H -0.1678(2) 0.6777(2) 0.7709(4) 0.036 Uiso 1 calc R .
C210 C -0.08691(15) 0.7071(2) 0.7095(4) 0.0288(9) Uani 1 d . .
H210 H -0.06679(15) 0.6817(2) 0.7715(4) 0.035 Uiso 1 calc R .
C31 C 0.3165(3) 0.7954(5) 0.0502(7) 0.088(2) Uani 1 d . .
C32 C 0.2931(2) 0.8350(5) 0.1469(7) 0.090(2) Uani 1 d . .
H32 H 0.3139(2) 0.8768(5) 0.1881(7) 0.108 Uiso 1 calc R .
C33 C 0.2361(3) 0.8100(5) 0.1816(8) 0.088(2) Uani 1 d . .
H33 H 0.2201(3) 0.8334(5) 0.2495(8) 0.106 Uiso 1 calc R .
C34 C 0.2049(2) 0.7538(4) 0.1190(13) 0.085(2) Uani 1 d . .
H34 H 0.1663(2) 0.7415(4) 0.1398(13) 0.103 Uiso 1 calc R .
C35 C 0.2299(3) 0.7136(4) 0.0229(7) 0.076(2) Uani 1 d . .
H35 H 0.2079(3) 0.6736(4) -0.0193(7) 0.091 Uiso 1 calc R .
C36 C 0.2840(3) 0.7303(4) -0.0106(7) 0.074(2) Uani 1 d . .
H36 H 0.3008(3) 0.7002(4) -0.0727(7) 0.089 Uiso 1 calc R .
C37 C 0.3999(3) 0.8952(6) 0.0461(9) 0.121(3) Uani 1 d . .
H37A H 0.4341(18) 0.9066(27) -0.0004(39) 0.181 Uiso 1 calc R .
H37B H 0.4113(28) 0.8864(18) 0.1261(20) 0.181 Uiso 1 calc R .
H37C H 0.3736(11) 0.9435(11) 0.0413(61) 0.181 Uiso 1 calc R .
C41 C 0.2703(3) 0.5128(4) 0.3512(6) 0.063(2) Uani 1 d . .
C42 C 0.2961(3) 0.5587(5) 0.2649(7) 0.082(2) Uani 1 d . .
H42 H 0.2724(3) 0.5843(5) 0.2083(7) 0.099 Uiso 1 calc R .
C43 C 0.3580(4) 0.5696(5) 0.2565(8) 0.100(2) Uani 1 d . .
H43 H 0.3744(4) 0.6015(5) 0.1958(8) 0.120 Uiso 1 calc R .
C44 C 0.3920(3) 0.5327(5) 0.3386(9) 0.096(3) Uani 1 d . .
H44 H 0.4325(3) 0.5377(5) 0.3348(9) 0.115 Uiso 1 calc R .
C45 C 0.3656(3) 0.4866(5) 0.4296(7) 0.085(2) Uani 1 d . .
H45 H 0.3886(3) 0.4614(5) 0.4875(7) 0.101 Uiso 1 calc R .
C46 C 0.3075(3) 0.4788(4) 0.4336(7) 0.077(2) Uani 1 d . .
H46 H 0.2912(3) 0.4485(4) 0.4960(7) 0.093 Uiso 1 calc R .
C47 C 0.1712(4) 0.5366(5) 0.2849(8) 0.103(3) Uani 1 d . .
H47A H 0.1778(18) 0.5979(8) 0.2795(43) 0.154 Uiso 1 calc R .
H47B H 0.1321(4) 0.5261(35) 0.3125(29) 0.154 Uiso 1 calc R .
H47C H 0.1760(19) 0.5108(30) 0.2090(15) 0.154 Uiso 1 calc R .
C51 C 0.2665(3) 1.0041(3) 0.3553(6) 0.0578(14) Uani 1 d . .
C52 C 0.2402(3) 0.9721(3) 0.4510(6) 0.063(2) Uani 1 d . .
H52 H 0.2623(3) 0.9478(3) 0.5110(6) 0.075 Uiso 1 calc R .
C53 C 0.1794(3) 0.9756(4) 0.4595(6) 0.066(2) Uani 1 d . .
H53 H 0.1607(3) 0.9540(4) 0.5257(6) 0.079 Uiso 1 calc R .
C54 C 0.1468(3) 1.0111(3) 0.3697(7) 0.066(2) Uani 1 d . .
H54 H 0.1061(3) 1.0130(3) 0.3748(7) 0.079 Uiso 1 calc R .
C55 C 0.1743(3) 1.0431(3) 0.2741(6) 0.068(2) Uani 1 d . .
H55 H 0.1524(3) 1.0673(3) 0.2137(6) 0.081 Uiso 1 calc R .
C56 C 0.2340(3) 1.0403(3) 0.2655(6) 0.067(2) Uani 1 d . .
H56 H 0.2527(3) 1.0626(3) 0.1997(6) 0.080 Uiso 1 calc R .
C57 C 0.3623(3) 0.9598(4) 0.4162(7) 0.081(2) Uani 1 d . .
H57A H 0.3522(15) 0.9771(24) 0.4944(7) 0.122 Uiso 1 calc R .
H57B H 0.4029(3) 0.9725(26) 0.4019(29) 0.122 Uiso 1 calc R .
H57C H 0.3558(17) 0.8988(4) 0.4074(31) 0.122 Uiso 1 calc R .

loop_
_atom_type_symbol
_atom_type_description
_atom_type_scat_dispersion_real
_atom_type_scat_dispersion_imag
_atom_type_scat_source
C C 0.0033 0.0016 'International Tables Vol C Tables 4.2.6.8 and 6.1.1.4'
H H 0.0000 0.0000 'International Tables Vol C Tables 4.2.6.8 and 6.1.1.4'
N N 0.0061 0.0033 'International Tables Vol C Tables 4.2.6.8 and 6.1.1.4'
O O 0.0106 0.0060 'International Tables Vol C Tables 4.2.6.8 and 6.1.1.4'
Co Co 0.3494 0.9721 'International Tables Vol C Tables 4.2.6.8 and 6.1.1.4'

loop_
_geom_angle_atom_site_label_1
_geom_angle_atom_site_label_2
_geom_angle_atom_site_label_3
_geom_angle
_geom_angle_site_symmetry_1
_geom_angle_site_symmetry_3
_geom_angle_publ_flag
O1 Co1 O4 170.12(8) . . ?
O1 Co1 N11 89.87(14) . . ?
O4 Co1 N11 90.55(13) . . ?
O1 Co1 N22 95.37(9) . . ?
O4 Co1 N22 94.47(9) . . ?
N11 Co1 N22 92.7(2) . . ?
O1 Co1 N21 84.32(9) . . ?
O4 Co1 N21 85.81(9) . . ?
N11 Co1 N21 89.8(2) . . ?
N22 Co1 N21 177.5(2) . . ?
O1 Co1 N12 90.36(14) . . ?
O4 Co1 N12 88.84(13) . . ?
N11 Co1 N12 177.76(8) . . ?
N22 Co1 N12 89.5(2) . . ?
N21 Co1 N12 88.0(2) . . ?
N1 O1 Co1 132.8(2) . . ?
N2 O4 Co1 126.8(2) . . ?
C31 O31 C37 117.6(6) . . ?
C41 O41 C47 121.0(7) . . ?
C57 O51 C51 117.5(5) . . ?
O3 N1 O2 122.2(3) . . ?
O3 N1 O1 119.7(4) . . ?
O2 N1 O1 118.1(4) . . ?
O5 N2 O6 120.1(4) . . ?
O5 N2 O4 120.3(4) . . ?
O6 N2 O4 119.5(4) . . ?
C11 N11 C15 116.4(5) . . ?
C11 N11 Co1 122.2(3) . . ?
C15 N11 Co1 121.4(3) . . ?
C110 N12 C19 116.7(5) . . ?
C110 N12 Co1 120.7(3) . . ?
C19 N12 Co1 122.6(3) . . ?
C21 N21 C25 117.5(2) . . ?
C21 N21 Co1 121.9(3) . . ?
C25 N21 Co1 120.6(3) . . ?
C26 N22 C210 116.4(3) . . ?
C26 N22 Co1 123.1(3) . . ?
C210 N22 Co1 120.5(3) . . ?
N11 C11 C12 123.7(4) . . ?
C13 C12 C11 119.2(4) . . ?
C12 C13 C14 118.1(5) . . ?
C12 C13 C16 121.0(4) . . ?
C14 C13 C16 120.9(4) . . ?
C15 C14 C13 119.0(4) . . ?
N11 C15 C14 123.6(4) . . ?
C17 C16 C18 116.2(5) . . ?
C17 C16 C13 122.4(4) . . ?
C18 C16 C13 121.4(4) . . ?
C110 C17 C16 119.7(4) 1_556 . ?
C19 C18 C16 120.4(4) 1_556 . ?
N12 C19 C18 123.5(4) . 1_554 ?
N12 C110 C17 123.4(4) . 1_554 ?
N21 C21 C22 123.4(3) . . ?
C23 C22 C21 119.6(3) . . ?
C22 C23 C24 116.8(3) . . ?
C22 C23 C28 122.1(4) . 3_565 ?
C24 C23 C28 121.1(4) . 3_565 ?
C25 C24 C23 120.6(3) . . ?
N21 C25 C24 122.1(3) . . ?
N22 C26 C27 125.0(4) . . ?
C26 C27 C28 118.6(4) . . ?
C29 C28 C27 117.0(3) . . ?
C29 C28 C23 122.4(4) . 3_465 ?
C27 C28 C23 120.6(4) . 3_465 ?
C28 C29 C210 120.5(4) . . ?
N22 C210 C29 122.5(4) . . ?
C32 C31 O31 124.1(7) . . ?
C32 C31 C36 120.2(7) . . ?
O31 C31 C36 115.7(6) . . ?
C31 C32 C33 117.6(6) . . ?
C34 C33 C32 121.3(8) . . ?
C33 C34 C35 119.9(7) . . ?
C36 C35 C34 121.9(7) . . ?
C35 C36 C31 118.8(7) . . ?
C42 C41 O41 126.0(7) . . ?
C42 C41 C46 115.6(7) . . ?
O41 C41 C46 118.4(8) . . ?
C41 C42 C43 122.9(7) . . ?
C44 C43 C42 118.3(9) . . ?
C43 C44 C45 119.2(8) . . ?
C46 C45 C44 120.0(7) . . ?
C45 C46 C41 123.9(8) . . ?
C52 C51 C56 120.9(6) . . ?
C52 C51 O51 124.4(6) . . ?
C56 C51 O51 114.7(6) . . ?
C51 C52 C53 119.2(6) . . ?
C54 C53 C52 120.1(6) . . ?
C55 C54 C53 119.6(6) . . ?
C54 C55 C56 120.6(6) . . ?
C55 C56 C51 119.6(6) . . ?

loop_
_geom_bond_atom_site_label_1
_geom_bond_atom_site_label_2
_geom_bond_distance
_geom_bond_site_symmetry_2
_geom_bond_publ_flag
Co1 O1 2.091(2) . ?
Co1 O4 2.097(2) . ?
Co1 N11 2.144(5) . ?
Co1 N22 2.146(3) . ?
Co1 N21 2.146(2) . ?
Co1 N12 2.189(5) . ?
O1 N1 1.285(4) . ?
O2 N1 1.227(5) . ?
O3 N1 1.218(5) . ?
O4 N2 1.291(4) . ?
O5 N2 1.198(5) . ?
O6 N2 1.226(5) . ?
O31 C31 1.387(9) . ?
O31 C37 1.474(9) . ?
O41 C41 1.349(8) . ?
O41 C47 1.422(9) . ?
O51 C57 1.383(8) . ?
O51 C51 1.417(8) . ?
N11 C11 1.329(5) . ?
N11 C15 1.351(5) . ?
N12 C110 1.345(5) . ?
N12 C19 1.347(5) . ?
N21 C21 1.329(5) . ?
N21 C25 1.346(5) . ?
N22 C26 1.322(6) . ?
N22 C210 1.357(6) . ?
C11 C12 1.381(6) . ?
C12 C13 1.376(6) . ?
C13 C14 1.382(6) . ?
C13 C16 1.480(5) . ?
C14 C15 1.372(6) . ?
C16 C17 1.398(6) . ?
C16 C18 1.405(6) . ?
C17 C110 1.383(6) 1_556 ?
C18 C19 1.365(6) 1_556 ?
C19 C18 1.365(6) 1_554 ?
C110 C17 1.383(6) 1_554 ?
C21 C22 1.393(5) . ?
C22 C23 1.384(6) . ?
C23 C24 1.387(6) . ?
C23 C28 1.489(4) 3_565 ?
C24 C25 1.386(5) . ?
C26 C27 1.381(5) . ?
C27 C28 1.411(7) . ?
C28 C29 1.368(7) . ?
C28 C23 1.489(4) 3_465 ?
C29 C210 1.395(5) . ?
C31 C32 1.370(9) . ?
C31 C36 1.429(10) . ?
C32 C33 1.412(9) . ?
C33 C34 1.332(11) . ?
C34 C35 1.384(13) . ?
C35 C36 1.318(9) . ?
C41 C42 1.349(10) . ?
C41 C46 1.372(10) . ?
C42 C43 1.426(10) . ?
C43 C44 1.343(12) . ?
C44 C45 1.396(12) . ?
C45 C46 1.331(10) . ?
C51 C52 1.342(9) . ?
C51 C56 1.383(9) . ?
C52 C53 1.392(9) . ?
C53 C54 1.380(9) . ?
C54 C55 1.353(9) . ?
C55 C56 1.366(9) . ?
